data_1502530
loop_
_publ_author_name
'Chen, Yuting'
'Wan, Liang'
'Yu, Xiang'
'Li, Wenjun'
'Bian, Yongzhong'
'Jiang, Jianzhuang'

_publ_section_title
;
 Rational Design and Synthesis for Versatile FRET Ratiometric Sensor for
 Hg2+ and Fe2+: A Flexible 8-Hydroxyquinoline Benzoate Linked
 Bodipy-Porphyrin Dyad
;
_journal_coden_ASTM ORLEF7
_journal_issue 21
_journal_name_full 'Organic letters'
_journal_page_first 5774
_journal_page_last 5777
_journal_paper_doi 10.1021/ol202338c
_journal_volume 13
_journal_year 2011
_chemical_formula_sum 'C29 H23 B F2 N3 O2'
_chemical_formula_weight 494.31
_space_group_IT_number 14
_symmetry_cell_setting monoclinic
_symmetry_space_group_name_Hall '-P 2yn'
_symmetry_space_group_name_H-M 'P 1 21/n 1'
_atom_sites_solution_hydrogens geom
_atom_sites_solution_primary direct
_atom_sites_solution_secondary difmap
_audit_creation_method SHELXL-97
_cell_angle_alpha 90.00
_cell_angle_beta 106.959(7)
_cell_angle_gamma 90.00
_cell_formula_units_Z 8
_cell_length_a 11.4074(10)
_cell_length_b 25.629(3)
_cell_length_c 16.6602(13)
_cell_measurement_reflns_used 8026
_cell_measurement_temperature 293(2)
_cell_volume 4659.0(8)
_computing_cell_refinement 'Bruker SMART (Siemens, 1996)'
_computing_data_collection 'Bruker SMART (Siemens, 1996)'
_computing_data_reduction 'Bruker SAINT (Siemens, 1996)'
_computing_molecular_graphics 'Bruker SHELXTL (Sheldrick, 1997b)'
_computing_publication_material 'Bruker SHELXTL (Sheldrick, 1997b)'
_computing_structure_refinement 'SHELXL-97 (Sheldrick, 1997a)'
_computing_structure_solution 'SHELXS-97 (Sheldrick, 1997a)'
_diffrn_ambient_temperature 293(2)
_diffrn_measured_fraction_theta_full 0.994
_diffrn_measured_fraction_theta_max 0.994
_diffrn_measurement_device_type 'Bruker SMART 1000 CCD area detector'
_diffrn_measurement_method '\f and \w scans'
_diffrn_radiation_monochromator graphite
_diffrn_radiation_source 'fine-focus sealed tube'
_diffrn_radiation_type MoK\a
_diffrn_radiation_wavelength 0.71073
_diffrn_reflns_av_R_equivalents 0.1371
_diffrn_reflns_av_sigmaI/netI 0.2341
_diffrn_reflns_limit_h_max 13
_diffrn_reflns_limit_h_min -13
_diffrn_reflns_limit_k_max 29
_diffrn_reflns_limit_k_min -30
_diffrn_reflns_limit_l_max 19
_diffrn_reflns_limit_l_min -13
_diffrn_reflns_number 17516
_diffrn_reflns_theta_full 25.00
_diffrn_reflns_theta_max 25.00
_diffrn_reflns_theta_min 3.01
_exptl_absorpt_coefficient_mu 0.100
_exptl_absorpt_correction_T_max 0.982
_exptl_absorpt_correction_T_min 0.976
_exptl_absorpt_correction_type multi-scan
_exptl_absorpt_process_details sadabs
_exptl_crystal_colour red
_exptl_crystal_density_diffrn 1.409
_exptl_crystal_density_method 'not measured'
_exptl_crystal_description block
_exptl_crystal_F_000 2056
_exptl_crystal_size_max 0.24
_exptl_crystal_size_mid 0.20
_exptl_crystal_size_min 0.18
_refine_diff_density_max 0.552
_refine_diff_density_min -0.378
_refine_diff_density_rms 0.076
_refine_ls_extinction_method none
_refine_ls_goodness_of_fit_ref 0.978
_refine_ls_hydrogen_treatment constr
_refine_ls_matrix_type full
_refine_ls_number_parameters 675
_refine_ls_number_reflns 8157
_refine_ls_number_restraints 0
_refine_ls_restrained_S_all 0.978
_refine_ls_R_factor_all 0.2278
_refine_ls_R_factor_gt 0.0897
_refine_ls_shift/su_max 0.005
_refine_ls_shift/su_mean 0.000
_refine_ls_structure_factor_coef Fsqd
_refine_ls_weighting_details 'calc w=1/[\s^2^(Fo^2^)+(0.0000P)^2^+0.0000P] where P=(Fo^2^+2Fc^2^)/3'
_refine_ls_weighting_scheme calc
_refine_ls_wR_factor_gt 0.0972
_refine_ls_wR_factor_ref 0.1225
_reflns_number_gt 3422
_reflns_number_total 8157
_reflns_threshold_expression >2sigma(I)
_cod_data_source_file ol202338c_si_001.cif
_cod_data_source_block qq
_cod_depositor_comments
;
The following automatic conversions were performed:

'_symmetry_cell_setting' value 'Monoclinic' changed to 'monoclinic'
according to /home/saulius/struct/CIF-dictionaries/cif_core.dic
dictionary named 'cif_core.dic' version 2.4.1 from 2010-06-29.

Automatic conversion script
Id: cif_fix_values 1715 2011-07-08 13:25:40Z adriana 
;
_cod_original_cell_volume 4659.0(7)
_cod_original_sg_symbol_H-M 'P2(1)/n  '
_cod_database_code 1502530

loop_
_symmetry_equiv_pos_as_xyz
'x, y, z'
'-x+1/2, y+1/2, -z+1/2'
'-x, -y, -z'
'x-1/2, -y-1/2, z-1/2'

loop_
_atom_site_label
_atom_site_type_symbol
_atom_site_fract_x
_atom_site_fract_y
_atom_site_fract_z
_atom_site_U_iso_or_equiv
_atom_site_adp_type
_atom_site_occupancy
_atom_site_symmetry_multiplicity
_atom_site_calc_flag
_atom_site_refinement_flags
F3 F 0.0732(3) 0.84853(11) 0.86220(17) 0.0372(9) Uani 1 1 d .
F4 F 0.2767(3) 0.86430(12) 0.91037(15) 0.0379(9) Uani 1 1 d .
F1 F 0.6456(3) 0.89088(11) 0.57287(15) 0.0273(8) Uani 1 1 d .
N4 N 0.2019(4) 0.81241(16) 0.7852(2) 0.0154(11) Uani 1 1 d .
F2 F 0.8325(3) 0.85576(11) 0.63491(16) 0.0275(8) Uani 1 1 d .
O2 O 0.3622(4) 0.77617(15) 0.3800(2) 0.0353(11) Uani 1 1 d .
N5 N 0.8609(4) 0.88800(15) 1.1345(2) 0.0169(11) Uani 1 1 d .
N2 N 0.7612(4) 0.92417(16) 0.7073(2) 0.0161(11) Uani 1 1 d .
N3 N 0.1609(4) 0.90741(17) 0.7838(2) 0.0164(11) Uani 1 1 d .
C14 C 0.7837(5) 0.88497(18) 0.9805(3) 0.0140(13) Uani 1 1 d .
N1 N 0.6681(4) 0.83564(16) 0.6936(2) 0.0157(11) Uani 1 1 d .
N6 N 0.0570(4) 0.86878(16) 0.3519(2) 0.0183(11) Uani 1 1 d .
O1 O 0.2910(3) 0.85830(14) 0.34697(18) 0.0212(9) Uani 1 1 d .
C36 C 0.1291(5) 0.9928(2) 0.7391(3) 0.0197(14) Uani 1 1 d .
C46 C 0.1240(5) 0.86802(19) 0.5059(3) 0.0120(12) Uani 1 1 d .
C6 C 0.5749(5) 0.7619(2) 0.7228(3) 0.0199(14) Uani 1 1 d .
C15 C 0.9023(5) 0.87077(19) 0.9761(3) 0.0165(13) Uani 1 1 d .
O3 O 0.6345(3) 0.91080(13) 1.14615(18) 0.0199(9) Uani 1 1 d .
C8 C 0.6980(4) 0.8869(2) 0.8220(3) 0.0127(12) Uani 1 1 d .
C20 C 0.5526(5) 0.91144(19) 0.9959(3) 0.0174(13) Uani 1 1 d .
H021 H 0.4754 0.9197 1.0005 0.021 Uiso 1 1 calc R
C40 C 0.2036(4) 0.8652(2) 0.6653(3) 0.0146(13) Uani 1 1 d .
C37 C 0.1554(5) 0.9625(2) 0.6752(3) 0.0197(14) Uani 1 1 d .
C51 C 0.3576(5) 0.8115(2) 0.2464(3) 0.0182(13) Uani 1 1 d .
C38 C 0.1595(5) 0.98562(19) 0.5924(3) 0.0214(14) Uani 1 1 d .
H02A H 0.1591 1.0230 0.5959 0.032 Uiso 1 1 calc R
H02B H 0.0892 0.9742 0.5485 0.032 Uiso 1 1 calc R
H02C H 0.2328 0.9744 0.5803 0.032 Uiso 1 1 calc R
C13 C 0.6819(5) 0.89201(19) 0.9085(3) 0.0156(13) Uani 1 1 d .
C5 C 0.6197(5) 0.7891(2) 0.6639(3) 0.0177(13) Uani 1 1 d .
C30 C 0.2374(5) 0.7656(2) 0.6782(3) 0.0175(13) Uani 1 1 d .
C53 C 0.4280(5) 0.7651(2) 0.1438(3) 0.0264(15) Uani 1 1 d .
H029 H 0.4599 0.7350 0.1269 0.032 Uiso 1 1 calc R
C18 C 0.7672(5) 0.89339(19) 1.0612(3) 0.0146(13) Uani 1 1 d .
C49 C -0.0560(5) 0.87195(19) 0.3562(3) 0.0208(14) Uani 1 1 d .
H031 H -0.1183 0.8745 0.3059 0.025 Uiso 1 1 calc R
C9 C 0.6549(5) 0.8411(2) 0.7758(3) 0.0170(14) Uani 1 1 d .
C47 C 0.0006(5) 0.86937(19) 0.5055(3) 0.0176(13) Uani 1 1 d .
H033 H -0.0191 0.8686 0.5558 0.021 Uiso 1 1 calc R
C23 C 0.5759(5) 0.9563(2) 1.2511(3) 0.0172(14) Uani 1 1 d .
C56 C 0.3304(5) 0.8550(2) 0.1935(3) 0.0212(14) Uani 1 1 d .
H035 H 0.2979 0.8850 0.2101 0.025 Uiso 1 1 calc R
C24 C 0.5954(4) 0.9118(2) 1.2997(3) 0.0188(14) Uani 1 1 d .
H036 H 0.6234 0.8816 1.2802 0.023 Uiso 1 1 calc R
C57 C 0.7479(5) 0.9281(2) 0.7888(3) 0.0140(13) Uani 1 1 d .
C2 C 0.8198(5) 1.0047(2) 0.7566(3) 0.0210(14) Uani 1 1 d .
H038 H 0.8488 1.0387 0.7589 0.025 Uiso 1 1 calc R
C43 C 0.3660(5) 0.8646(2) 0.4971(3) 0.0202(14) Uani 1 1 d .
H039 H 0.4463 0.8639 0.4946 0.024 Uiso 1 1 calc R
C12 C 0.7870(5) 1.00315(19) 0.9018(3) 0.0263(15) Uani 1 1 d .
H04A H 0.8070 1.0395 0.9015 0.039 Uiso 1 1 calc R
H04B H 0.8474 0.9859 0.9463 0.039 Uiso 1 1 calc R
H04C H 0.7078 0.9994 0.9103 0.039 Uiso 1 1 calc R
C1 C 0.7853(5) 0.9791(2) 0.8190(3) 0.0185(14) Uani 1 1 d .
C55 C 0.3524(5) 0.8528(2) 0.1158(3) 0.0258(15) Uani 1 1 d .
H042 H 0.3330 0.8812 0.0795 0.031 Uiso 1 1 calc R
C17 C 0.9695(5) 0.87560(19) 1.1280(3) 0.0204(14) Uani 1 1 d .
H043 H 1.0339 0.8725 1.1772 0.024 Uiso 1 1 calc R
C27 C 0.5084(5) 1.0017(2) 1.3568(3) 0.0231(14) Uani 1 1 d .
H044 H 0.4780 1.0315 1.3755 0.028 Uiso 1 1 calc R
C41 C 0.2245(5) 0.86767(19) 0.5808(3) 0.0119(12) Uani 1 1 d .
C3 C 0.8029(5) 0.9698(2) 0.6885(3) 0.0201(14) Uani 1 1 d .
C28 C 0.5327(5) 1.0014(2) 1.2795(3) 0.0253(15) Uani 1 1 d .
H047 H 0.5200 1.0314 1.2467 0.030 Uiso 1 1 calc R
C16 C 0.9948(5) 0.86655(19) 1.0502(3) 0.0226(14) Uani 1 1 d .
H048 H 1.0736 0.8578 1.0497 0.027 Uiso 1 1 calc R
C39 C 0.1740(5) 0.9101(2) 0.7026(3) 0.0150(13) Uani 1 1 d .
C22 C 0.5980(5) 0.9583(2) 1.1680(3) 0.0227(14) Uani 1 1 d .
C44 C 0.2711(5) 0.8632(2) 0.4259(3) 0.0176(13) Uani 1 1 d .
C45 C 0.1480(5) 0.86638(19) 0.4265(3) 0.0164(13) Uani 1 1 d .
C19 C 0.6505(5) 0.9066(2) 1.0660(3) 0.0167(13) Uani 1 1 d .
C21 C 0.5703(5) 0.90372(19) 0.9165(3) 0.0197(14) Uani 1 1 d .
H054 H 0.5039 0.9068 0.8686 0.024 Uiso 1 1 calc R
C10 C 0.5658(5) 0.7807(2) 0.8715(3) 0.0307(16) Uani 1 1 d .
H05A H 0.4975 0.8015 0.8749 0.046 Uiso 1 1 calc R
H05B H 0.6347 0.7873 0.9196 0.046 Uiso 1 1 calc R
H05C H 0.5442 0.7444 0.8701 0.046 Uiso 1 1 calc R
C26 C 0.5303(5) 0.9570(2) 1.4052(3) 0.0197(14) Uani 1 1 d .
H056 H 0.5159 0.9572 1.4573 0.024 Uiso 1 1 calc R
C35 C 0.1357(5) 0.9558(2) 0.8044(3) 0.0232(14) Uani 1 1 d .
C25 C 0.5737(4) 0.9116(2) 1.3776(3) 0.0210(14) Uani 1 1 d .
H058 H 0.5878 0.8817 1.4107 0.025 Uiso 1 1 calc R
C11 C 0.6167(5) 0.77011(19) 0.5776(3) 0.0242(14) Uani 1 1 d .
H05D H 0.6517 0.7962 0.5501 0.036 Uiso 1 1 calc R
H05E H 0.5334 0.7637 0.5453 0.036 Uiso 1 1 calc R
H05F H 0.6632 0.7384 0.5825 0.036 Uiso 1 1 calc R
C50 C 0.3380(5) 0.8117(2) 0.3311(3) 0.0201(14) Uani 1 1 d .
C7 C 0.5987(5) 0.7945(2) 0.7926(3) 0.0194(13) Uani 1 1 d .
C32 C 0.2132(5) 0.7617(2) 0.8072(3) 0.0212(14) Uani 1 1 d .
C52 C 0.4047(5) 0.7669(2) 0.2218(3) 0.0247(15) Uani 1 1 d .
H063 H 0.4211 0.7379 0.2569 0.030 Uiso 1 1 calc R
C33 C 0.1993(5) 0.7421(2) 0.8895(3) 0.0336(17) Uani 1 1 d .
H06A H 0.1216 0.7531 0.8950 0.050 Uiso 1 1 calc R
H06B H 0.2640 0.7561 0.9350 0.050 Uiso 1 1 calc R
H06C H 0.2036 0.7047 0.8907 0.050 Uiso 1 1 calc R
C42 C 0.3413(5) 0.8672(2) 0.5761(3) 0.0188(14) Uani 1 1 d .
H065 H 0.4063 0.8687 0.6251 0.023 Uiso 1 1 calc R
C066 C 0.2157(4) 0.8165(2) 0.7045(3) 0.0156(13) Uani 1 1 d .
C34 C 0.1219(5) 0.9680(2) 0.8893(3) 0.0316(16) Uani 1 1 d .
H06D H 0.1995 0.9638 0.9312 0.047 Uiso 1 1 calc R
H06E H 0.0632 0.9446 0.9011 0.047 Uiso 1 1 calc R
H06F H 0.0941 1.0033 0.8900 0.047 Uiso 1 1 calc R
B1 B 0.7290(6) 0.8763(2) 0.6499(3) 0.0157(15) Uani 1 1 d .
C29 C 0.2509(5) 0.7484(2) 0.5956(3) 0.0293(15) Uani 1 1 d .
H06G H 0.2403 0.7113 0.5902 0.044 Uiso 1 1 calc R
H06H H 0.3310 0.7576 0.5925 0.044 Uiso 1 1 calc R
H06I H 0.1900 0.7654 0.5510 0.044 Uiso 1 1 calc R
C48 C -0.0904(5) 0.87175(19) 0.4308(3) 0.0208(14) Uani 1 1 d .
H070 H -0.1725 0.8732 0.4294 0.025 Uiso 1 1 calc R
C54 C 0.4034(5) 0.8084(2) 0.0925(3) 0.0279(15) Uani 1 1 d .
H071 H 0.4212 0.8077 0.0414 0.033 Uiso 1 1 calc R
C4 C 0.8250(5) 0.9812(2) 0.6057(3) 0.0258(15) Uani 1 1 d .
H07A H 0.7482 0.9819 0.5623 0.039 Uiso 1 1 calc R
H07B H 0.8762 0.9544 0.5934 0.039 Uiso 1 1 calc R
H07C H 0.8649 1.0144 0.6084 0.039 Uiso 1 1 calc R
C31 C 0.2357(5) 0.7320(2) 0.7422(3) 0.0234(14) Uani 1 1 d .
H073 H 0.2473 0.6960 0.7425 0.028 Uiso 1 1 calc R
B2 B 0.1784(7) 0.8582(3) 0.8381(4) 0.0242(17) Uani 1 1 d .
O4 O 0.5839(4) 0.99624(15) 1.1234(2) 0.0357(12) Uani 1 1 d .

loop_
_atom_site_aniso_label
_atom_site_aniso_U_11
_atom_site_aniso_U_22
_atom_site_aniso_U_33
_atom_site_aniso_U_23
_atom_site_aniso_U_13
_atom_site_aniso_U_12
F3 0.058(3) 0.022(2) 0.049(2) 0.0047(16) 0.0434(19) 0.0004(18)
F4 0.058(3) 0.032(2) 0.0131(17) 0.0003(15) -0.0066(16) 0.0019(18)
F1 0.042(2) 0.026(2) 0.0091(16) -0.0004(14) -0.0009(15) -0.0071(16)
N4 0.024(3) 0.012(3) 0.011(2) 0.004(2) 0.006(2) -0.001(2)
F2 0.026(2) 0.026(2) 0.0392(19) -0.0072(15) 0.0235(16) -0.0021(16)
O2 0.054(3) 0.034(3) 0.021(2) 0.007(2) 0.016(2) 0.012(2)
N5 0.021(3) 0.009(3) 0.019(3) 0.001(2) 0.003(2) 0.003(2)
N2 0.023(3) 0.020(3) 0.007(2) 0.004(2) 0.006(2) -0.004(2)
N3 0.022(3) 0.020(3) 0.007(2) -0.002(2) 0.003(2) 0.004(2)
C14 0.020(3) 0.006(3) 0.015(3) -0.003(2) 0.004(3) -0.002(3)
N1 0.018(3) 0.020(3) 0.009(2) -0.005(2) 0.0042(19) -0.002(2)
N6 0.025(3) 0.018(3) 0.009(2) 0.002(2) 0.000(2) -0.001(2)
O1 0.033(3) 0.027(3) 0.0088(19) -0.0014(17) 0.0129(17) 0.005(2)
C36 0.016(3) 0.038(4) 0.005(3) 0.005(3) 0.004(2) 0.002(3)
C46 0.016(3) 0.011(3) 0.009(3) 0.000(2) 0.003(2) -0.003(3)
C6 0.023(4) 0.028(4) 0.011(3) -0.003(3) 0.008(3) 0.006(3)
C15 0.010(3) 0.013(3) 0.022(3) 0.001(3) -0.003(2) 0.005(3)
O3 0.032(3) 0.023(2) 0.010(2) -0.0004(17) 0.0136(17) 0.005(2)
C8 0.012(3) 0.015(3) 0.011(3) -0.001(3) 0.002(2) 0.004(3)
C20 0.020(4) 0.018(3) 0.021(3) -0.001(3) 0.018(3) 0.001(3)
C40 0.007(3) 0.025(4) 0.011(3) 0.003(3) 0.002(2) -0.001(3)
C37 0.013(3) 0.029(4) 0.016(3) 0.004(3) 0.002(2) -0.004(3)
C51 0.013(3) 0.028(4) 0.013(3) -0.001(3) 0.003(2) -0.002(3)
C38 0.032(4) 0.015(3) 0.019(3) 0.005(3) 0.011(3) 0.000(3)
C13 0.021(4) 0.015(3) 0.012(3) 0.000(2) 0.006(3) 0.001(3)
C5 0.012(3) 0.019(4) 0.018(3) -0.005(3) -0.002(2) -0.001(3)
C30 0.017(3) 0.022(4) 0.014(3) 0.000(3) 0.005(2) 0.004(3)
C53 0.025(4) 0.031(4) 0.030(4) -0.007(3) 0.017(3) -0.001(3)
C18 0.019(3) 0.015(3) 0.012(3) 0.003(2) 0.006(2) 0.001(3)
C49 0.021(4) 0.017(4) 0.018(3) 0.002(3) -0.005(3) -0.004(3)
C9 0.023(4) 0.025(4) 0.008(3) 0.003(3) 0.011(2) 0.002(3)
C47 0.027(4) 0.013(3) 0.016(3) 0.000(3) 0.012(3) -0.003(3)
C23 0.017(3) 0.027(4) 0.008(3) -0.001(3) 0.004(2) 0.001(3)
C56 0.022(4) 0.023(4) 0.017(3) -0.007(3) 0.003(3) 0.002(3)
C24 0.024(4) 0.024(4) 0.014(3) 0.001(3) 0.013(3) 0.007(3)
C57 0.019(3) 0.016(4) 0.008(3) 0.002(3) 0.005(2) 0.001(3)
C2 0.025(4) 0.019(4) 0.018(3) -0.007(3) 0.005(3) -0.015(3)
C43 0.014(3) 0.027(4) 0.020(3) 0.002(3) 0.005(3) -0.001(3)
C12 0.043(4) 0.020(4) 0.018(3) 0.003(3) 0.010(3) -0.004(3)
C1 0.026(4) 0.021(4) 0.012(3) -0.005(3) 0.010(3) -0.003(3)
C55 0.023(4) 0.037(4) 0.016(3) 0.000(3) 0.004(3) -0.002(3)
C17 0.024(4) 0.015(4) 0.017(3) -0.001(3) -0.002(3) 0.002(3)
C27 0.024(4) 0.026(4) 0.021(3) -0.007(3) 0.008(3) 0.004(3)
C41 0.016(3) 0.014(3) 0.007(3) -0.002(2) 0.006(2) 0.004(3)
C3 0.021(4) 0.029(4) 0.012(3) 0.001(3) 0.008(3) -0.001(3)
C28 0.026(4) 0.026(4) 0.022(3) 0.004(3) 0.006(3) 0.005(3)
C16 0.029(4) 0.019(4) 0.024(3) -0.002(3) 0.014(3) -0.001(3)
C39 0.019(3) 0.019(4) 0.007(3) 0.003(3) 0.004(2) -0.003(3)
C22 0.019(4) 0.029(4) 0.019(3) -0.005(3) 0.004(3) 0.005(3)
C44 0.028(4) 0.015(3) 0.014(3) 0.001(3) 0.012(3) 0.002(3)
C45 0.027(4) 0.011(3) 0.012(3) -0.003(3) 0.007(3) 0.000(3)
C19 0.023(4) 0.018(3) 0.013(3) 0.001(3) 0.011(3) 0.001(3)
C21 0.031(4) 0.016(3) 0.013(3) 0.003(3) 0.008(3) 0.003(3)
C10 0.048(4) 0.026(4) 0.020(3) -0.005(3) 0.012(3) -0.012(3)
C26 0.023(4) 0.031(4) 0.008(3) -0.003(3) 0.009(2) 0.000(3)
C35 0.020(4) 0.023(4) 0.028(3) -0.013(3) 0.008(3) -0.006(3)
C25 0.019(3) 0.026(4) 0.019(3) -0.001(3) 0.007(3) 0.000(3)
C11 0.034(4) 0.017(3) 0.021(3) -0.013(3) 0.007(3) 0.001(3)
C50 0.017(4) 0.022(4) 0.020(3) -0.003(3) 0.004(3) -0.006(3)
C7 0.022(4) 0.016(3) 0.023(3) 0.007(3) 0.009(3) -0.002(3)
C32 0.022(4) 0.022(4) 0.021(3) 0.006(3) 0.008(3) -0.003(3)
C52 0.025(4) 0.032(4) 0.014(3) 0.001(3) 0.000(3) 0.008(3)
C33 0.049(5) 0.029(4) 0.025(3) 0.010(3) 0.014(3) 0.005(3)
C42 0.019(3) 0.024(4) 0.012(3) 0.000(3) 0.003(2) -0.004(3)
C066 0.017(3) 0.022(4) 0.008(3) -0.001(3) 0.004(2) 0.000(3)
C34 0.042(4) 0.032(4) 0.021(3) -0.007(3) 0.011(3) -0.002(3)
B1 0.023(4) 0.017(4) 0.009(3) -0.005(3) 0.006(3) -0.003(3)
C29 0.042(4) 0.021(4) 0.024(3) -0.004(3) 0.010(3) 0.008(3)
C48 0.018(4) 0.017(3) 0.026(3) 0.006(3) 0.005(3) 0.002(3)
C54 0.028(4) 0.043(4) 0.016(3) -0.010(3) 0.011(3) -0.009(3)
C4 0.032(4) 0.034(4) 0.015(3) -0.002(3) 0.013(3) -0.010(3)
C31 0.031(4) 0.018(4) 0.021(3) 0.002(3) 0.007(3) 0.004(3)
B2 0.035(5) 0.019(4) 0.020(4) 0.001(3) 0.010(3) -0.004(4)
O4 0.068(3) 0.026(3) 0.019(2) 0.009(2) 0.022(2) 0.016(2)

loop_
_atom_type_symbol
_atom_type_description
_atom_type_scat_dispersion_real
_atom_type_scat_dispersion_imag
_atom_type_scat_source
C C 0.0033 0.0016 'International Tables Vol C Tables 4.2.6.8 and 6.1.1.4'
H H 0.0000 0.0000 'International Tables Vol C Tables 4.2.6.8 and 6.1.1.4'
O O 0.0106 0.0060 'International Tables Vol C Tables 4.2.6.8 and 6.1.1.4'
S S 0.1246 0.1234 'International Tables Vol C Tables 4.2.6.8 and 6.1.1.4'
F F 0.0171 0.0103 'International Tables Vol C Tables 4.2.6.8 and 6.1.1.4'
B B 0.0013 0.0007 'International Tables Vol C Tables 4.2.6.8 and 6.1.1.4'
N N 0.0061 0.0033 'International Tables Vol C Tables 4.2.6.8 and 6.1.1.4'

loop_
_geom_angle_atom_site_label_1
_geom_angle_atom_site_label_2
_geom_angle_atom_site_label_3
_geom_angle
C32 N4 C066 107.8(4)
C32 N4 B2 126.8(4)
C066 N4 B2 125.4(4)
C17 N5 C18 117.3(4)
C3 N2 C57 108.0(4)
C3 N2 B1 126.2(4)
C57 N2 B1 125.7(4)
C35 N3 C39 107.1(4)
C35 N3 B2 127.6(4)
C39 N3 B2 125.3(4)
C13 C14 C15 123.1(4)
C13 C14 C18 118.6(5)
C15 C14 C18 118.4(5)
C5 N1 C9 107.0(4)
C5 N1 B1 128.1(4)
C9 N1 B1 124.9(4)
C49 N6 C45 116.6(4)
C50 O1 C44 116.0(4)
C37 C36 C35 103.4(5)
C47 C46 C45 117.3(4)
C47 C46 C41 123.5(4)
C45 C46 C41 119.2(5)
C7 C6 C5 105.2(5)
C16 C15 C14 117.8(5)
C22 O3 C19 117.1(4)
C57 C8 C9 122.2(4)
C57 C8 C13 119.4(4)
C9 C8 C13 118.2(4)
C19 C20 C21 119.0(5)
C19 C20 H021 120.5
C21 C20 H021 120.5
C39 C40 C066 122.1(4)
C39 C40 C41 120.7(5)
C066 C40 C41 117.2(4)
C39 C37 C36 108.8(4)
C39 C37 C38 128.6(5)
C36 C37 C38 122.6(5)
C52 C51 C56 120.6(4)
C52 C51 C50 117.7(5)
C56 C51 C50 121.7(5)
C37 C38 H02A 109.5
C37 C38 H02B 109.5
H02A C38 H02B 109.5
C37 C38 H02C 109.5
H02A C38 H02C 109.5
H02B C38 H02C 109.5
C21 C13 C14 120.5(4)
C21 C13 C8 119.6(5)
C14 C13 C8 120.0(5)
N1 C5 C6 112.0(4)
N1 C5 C11 121.9(4)
C6 C5 C11 126.1(5)
C31 C30 C066 107.1(4)
C31 C30 C29 123.9(5)
C066 C30 C29 128.9(5)
C54 C53 C52 119.4(5)
C54 C53 H029 120.3
C52 C53 H029 120.3
N5 C18 C19 118.6(4)
N5 C18 C14 122.7(5)
C19 C18 C14 118.7(5)
N6 C49 C48 125.4(5)
N6 C49 H031 117.3
C48 C49 H031 117.3
C8 C9 C7 134.2(4)
C8 C9 N1 119.2(4)
C7 C9 N1 106.7(4)
C48 C47 C46 119.9(4)
C48 C47 H033 120.1
C46 C47 H033 120.1
C24 C23 C28 120.0(4)
C24 C23 C22 122.5(5)
C28 C23 C22 117.5(5)
C55 C56 C51 119.2(5)
C55 C56 H035 120.4
C51 C56 H035 120.4
C23 C24 C25 120.6(5)
C23 C24 H036 119.7
C25 C24 H036 119.7
C8 C57 N2 120.0(4)
C8 C57 C1 132.4(5)
N2 C57 C1 107.5(4)
C1 C2 C3 107.6(5)
C1 C2 H038 126.2
C3 C2 H038 126.2
C44 C43 C42 119.2(5)
C44 C43 H039 120.4
C42 C43 H039 120.4
C1 C12 H04A 109.5
C1 C12 H04B 109.5
H04A C12 H04B 109.5
C1 C12 H04C 109.5
H04A C12 H04C 109.5
H04B C12 H04C 109.5
C2 C1 C57 107.0(4)
C2 C1 C12 124.4(5)
C57 C1 C12 128.6(5)
C54 C55 C56 119.9(5)
C54 C55 H042 120.0
C56 C55 H042 120.0
N5 C17 C16 124.0(5)
N5 C17 H043 118.0
C16 C17 H043 118.0
C26 C27 C28 118.9(5)
C26 C27 H044 120.6
C28 C27 H044 120.6
C42 C41 C46 120.0(4)
C42 C41 C40 118.9(4)
C46 C41 C40 121.0(4)
N2 C3 C2 109.9(4)
N2 C3 C4 123.6(5)
C2 C3 C4 126.5(5)
C23 C28 C27 120.3(5)
C23 C28 H047 119.9
C27 C28 H047 119.9
C15 C16 C17 119.9(5)
C15 C16 H048 120.1
C17 C16 H048 120.1
C40 C39 N3 119.8(5)
C40 C39 C37 132.2(5)
N3 C39 C37 108.0(4)
O4 C22 O3 123.3(5)
O4 C22 C23 125.2(5)
O3 C22 C23 111.5(5)
C43 C44 O1 121.2(5)
C43 C44 C45 122.3(5)
O1 C44 C45 116.5(4)
N6 C45 C44 119.2(4)
N6 C45 C46 122.8(5)
C44 C45 C46 118.0(5)
C20 C19 C18 121.8(4)
C20 C19 O3 120.4(5)
C18 C19 O3 117.6(4)
C13 C21 C20 121.4(5)
C13 C21 H054 119.3
C20 C21 H054 119.3
C7 C10 H05A 109.5
C7 C10 H05B 109.5
H05A C10 H05B 109.5
C7 C10 H05C 109.5
H05A C10 H05C 109.5
H05B C10 H05C 109.5
C27 C26 C25 121.5(4)
C27 C26 H056 119.3
C25 C26 H056 119.3
N3 C35 C36 112.7(4)
N3 C35 C34 121.6(5)
C36 C35 C34 125.7(5)
C24 C25 C26 118.8(5)
C24 C25 H058 120.6
C26 C25 H058 120.6
C5 C11 H05D 109.5
C5 C11 H05E 109.5
H05D C11 H05E 109.5
C5 C11 H05F 109.5
H05D C11 H05F 109.5
H05E C11 H05F 109.5
O2 C50 O1 124.0(5)
O2 C50 C51 124.8(5)
O1 C50 C51 111.2(5)
C6 C7 C9 109.2(4)
C6 C7 C10 123.3(5)
C9 C7 C10 127.5(5)
N4 C32 C31 109.7(4)
N4 C32 C33 122.7(5)
C31 C32 C33 127.5(5)
C51 C52 C53 120.0(5)
C51 C52 H063 120.0
C53 C52 H063 120.0
C32 C33 H06A 109.5
C32 C33 H06B 109.5
H06A C33 H06B 109.5
C32 C33 H06C 109.5
H06A C33 H06C 109.5
H06B C33 H06C 109.5
C41 C42 C43 121.0(5)
C41 C42 H065 119.5
C43 C42 H065 119.5
C40 C066 N4 119.5(5)
C40 C066 C30 132.7(4)
N4 C066 C30 107.7(4)
C35 C34 H06D 109.5
C35 C34 H06E 109.5
H06D C34 H06E 109.5
C35 C34 H06F 109.5
H06D C34 H06F 109.5
H06E C34 H06F 109.5
F2 B1 F1 108.9(4)
F2 B1 N2 110.9(5)
F1 B1 N2 109.4(4)
F2 B1 N1 110.6(5)
F1 B1 N1 109.3(4)
N2 B1 N1 107.7(4)
C30 C29 H06G 109.5
C30 C29 H06H 109.5
H06G C29 H06H 109.5
C30 C29 H06I 109.5
H06G C29 H06I 109.5
H06H C29 H06I 109.5
C47 C48 C49 117.9(5)
C47 C48 H070 121.0
C49 C48 H070 121.0
C53 C54 C55 120.9(5)
C53 C54 H071 119.6
C55 C54 H071 119.6
C3 C4 H07A 109.5
C3 C4 H07B 109.5
H07A C4 H07B 109.5
C3 C4 H07C 109.5
H07A C4 H07C 109.5
H07B C4 H07C 109.5
C30 C31 C32 107.7(5)
C30 C31 H073 126.1
C32 C31 H073 126.1
F3 B2 F4 108.4(4)
F3 B2 N3 110.1(5)
F4 B2 N3 110.6(5)
F3 B2 N4 109.7(5)
F4 B2 N4 110.4(5)
N3 B2 N4 107.7(4)

loop_
_geom_bond_atom_site_label_1
_geom_bond_atom_site_label_2
_geom_bond_distance
F3 B2 1.394(7)
F4 B2 1.394(7)
F1 B1 1.407(6)
N4 C32 1.347(6)
N4 C066 1.402(5)
N4 B2 1.539(7)
F2 B1 1.380(6)
O2 C50 1.199(6)
N5 C17 1.314(6)
N5 C18 1.376(6)
N2 C3 1.334(6)
N2 C57 1.412(5)
N2 B1 1.533(7)
N3 C35 1.341(6)
N3 C39 1.405(5)
N3 B2 1.530(7)
C14 C13 1.416(6)
C14 C15 1.423(6)
C14 C18 1.427(6)
N1 C5 1.346(6)
N1 C9 1.428(5)
N1 B1 1.547(7)
N6 C49 1.314(6)
N6 C45 1.369(6)
O1 C50 1.366(6)
O1 C44 1.403(5)
C36 C37 1.420(6)
C36 C35 1.428(7)
C46 C47 1.406(6)
C46 C45 1.426(6)
C46 C41 1.428(6)
C6 C7 1.394(6)
C6 C5 1.416(6)
C15 C16 1.375(6)
O3 C22 1.370(6)
O3 C19 1.403(5)
C8 C57 1.389(6)
C8 C9 1.410(6)
C8 C13 1.511(6)
C20 C19 1.366(6)
C20 C21 1.410(6)
C20 H021 0.9300
C40 C39 1.395(6)
C40 C066 1.396(6)
C40 C41 1.495(6)
C37 C39 1.414(7)
C37 C38 1.515(6)
C51 C52 1.375(6)
C51 C56 1.399(6)
C51 C50 1.493(6)
C38 H02A 0.9600
C38 H02B 0.9600
C38 H02C 0.9600
C13 C21 1.352(6)
C5 C11 1.509(6)
C30 C31 1.376(6)
C30 C066 1.422(6)
C30 C29 1.495(6)
C53 C54 1.379(7)
C53 C52 1.400(6)
C53 H029 0.9300
C18 C19 1.399(6)
C49 C48 1.409(6)
C49 H031 0.9300
C9 C7 1.422(6)
C47 C48 1.369(6)
C47 H033 0.9300
C23 C24 1.377(6)
C23 C28 1.392(6)
C23 C22 1.478(6)
C56 C55 1.389(6)
C56 H035 0.9300
C24 C25 1.391(6)
C24 H036 0.9300
C57 C1 1.421(6)
C2 C1 1.381(6)
C2 C3 1.413(6)
C2 H038 0.9300
C43 C44 1.354(6)
C43 C42 1.424(6)
C43 H039 0.9300
C12 C1 1.505(6)
C12 H04A 0.9600
C12 H04B 0.9600
C12 H04C 0.9600
C55 C54 1.386(7)
C55 H042 0.9300
C17 C16 1.426(6)
C17 H043 0.9300
C27 C26 1.382(7)
C27 C28 1.395(6)
C27 H044 0.9300
C41 C42 1.358(6)
C3 C4 1.502(5)
C28 H047 0.9300
C16 H048 0.9300
C22 O4 1.206(6)
C44 C45 1.410(7)
C21 H054 0.9300
C10 C7 1.511(6)
C10 H05A 0.9600
C10 H05B 0.9600
C10 H05C 0.9600
C26 C25 1.394(6)
C26 H056 0.9300
C35 C34 1.501(6)
C25 H058 0.9300
C11 H05D 0.9600
C11 H05E 0.9600
C11 H05F 0.9600
C32 C31 1.407(6)
C32 C33 1.510(6)
C52 H063 0.9300
C33 H06A 0.9600
C33 H06B 0.9600
C33 H06C 0.9600
C42 H065 0.9300
C34 H06D 0.9600
C34 H06E 0.9600
C34 H06F 0.9600
C29 H06G 0.9600
C29 H06H 0.9600
C29 H06I 0.9600
C48 H070 0.9300
C54 H071 0.9300
C4 H07A 0.9600
C4 H07B 0.9600
C4 H07C 0.9600
C31 H073 0.9300
